data_7218082
loop_
_publ_author_name
'Campos, Jose Jesus'
'Baez, Alberto'
'Cruz, Adriana'
'Baldenebro, Adrian'
'H\"opfl, Herbert'
'Glossman-Mitnik, Daniel'
'Parra, Miguel'
'Soto, Valent\'in Miranda'

_publ_section_title
;
 Synthesis, structure, characterization and photophysical properties of
 copper(I) complexes containing polypyridyl ligands
;
_journal_name_full 'RSC Advances'
_journal_paper_doi 10.1039/C4RA06512C
_journal_year 2014
_chemical_formula_moiety 'C54 H45 Cu N6 O3 P2, 3(C H Cl3)'
_chemical_formula_sum 'C57 H48 Cl9 Cu N6 O3 P2'
_chemical_formula_weight 1309.54
_chemical_name_systematic
; 
 ? 
;
_space_group_IT_number 14
_symmetry_cell_setting monoclinic
_symmetry_space_group_name_Hall '-P 2yn'
_symmetry_space_group_name_H-M 'P 1 21/n 1'
_atom_sites_solution_hydrogens geom
_atom_sites_solution_primary direct
_atom_sites_solution_secondary difmap
_audit_creation_method SHELXL-97
_cell_angle_alpha 90.00
_cell_angle_beta 100.0280(10)
_cell_angle_gamma 90.00
_cell_formula_units_Z 4
_cell_length_a 16.0948(11)
_cell_length_b 21.1398(15)
_cell_length_c 17.9889(12)
_cell_measurement_reflns_used 7196
_cell_measurement_temperature 100(2)
_cell_measurement_theta_max 28.05
_cell_measurement_theta_min 2.24
_cell_volume 6027.1(7)
_computing_cell_refinement 'Bruker SAINT'
_computing_data_collection 'Bruker SMART'
_computing_data_reduction 'Bruker SAINT'
_computing_molecular_graphics 'Bruker SHELXTL'
_computing_publication_material 'Bruker SHELXTL'
_computing_structure_refinement 'SHELXL-97 (Sheldrick, 1997)'
_computing_structure_solution 'SHELXS-97 (Sheldrick, 1990)'
_diffrn_ambient_temperature 100(2)
_diffrn_measured_fraction_theta_full 1.000
_diffrn_measured_fraction_theta_max 1.000
_diffrn_measurement_device_type 'CCD area detector'
_diffrn_measurement_method 'phi and omega scans'
_diffrn_radiation_monochromator graphite
_diffrn_radiation_source 'fine-focus sealed tube'
_diffrn_radiation_type MoK\a
_diffrn_radiation_wavelength 0.71073
_diffrn_reflns_av_R_equivalents 0.0320
_diffrn_reflns_av_sigmaI/netI 0.0337
_diffrn_reflns_limit_h_max 19
_diffrn_reflns_limit_h_min -18
_diffrn_reflns_limit_k_max 25
_diffrn_reflns_limit_k_min -25
_diffrn_reflns_limit_l_max 21
_diffrn_reflns_limit_l_min -17
_diffrn_reflns_number 35918
_diffrn_reflns_theta_full 25.00
_diffrn_reflns_theta_max 25.00
_diffrn_reflns_theta_min 1.50
_exptl_absorpt_coefficient_mu 0.863
_exptl_absorpt_correction_T_max 1.00
_exptl_absorpt_correction_T_min 0.88
_exptl_absorpt_correction_type empirical
_exptl_absorpt_process_details SADABS
_exptl_crystal_colour yellow
_exptl_crystal_density_diffrn 1.443
_exptl_crystal_density_meas 0
_exptl_crystal_density_method 'not measured'
_exptl_crystal_description 'rectangular prism'
_exptl_crystal_F_000 2672
_exptl_crystal_size_max 0.45
_exptl_crystal_size_mid 0.43
_exptl_crystal_size_min 0.39
_refine_diff_density_max 1.380
_refine_diff_density_min -0.863
_refine_diff_density_rms 0.098
_refine_ls_extinction_method none
_refine_ls_goodness_of_fit_ref 1.027
_refine_ls_hydrogen_treatment mixed
_refine_ls_matrix_type full
_refine_ls_number_parameters 743
_refine_ls_number_reflns 10597
_refine_ls_number_restraints 13
_refine_ls_restrained_S_all 1.026
_refine_ls_R_factor_all 0.0716
_refine_ls_R_factor_gt 0.0631
_refine_ls_shift/su_max 0.018
_refine_ls_shift/su_mean 0.002
_refine_ls_structure_factor_coef Fsqd
_refine_ls_weighting_details 'calc w=1/[\s^2^(Fo^2^)+(0.0828P)^2^+18.1957P] where P=(Fo^2^+2Fc^2^)/3'
_refine_ls_weighting_scheme calc
_refine_ls_wR_factor_gt 0.1588
_refine_ls_wR_factor_ref 0.1650
_reflns_number_gt 9201
_reflns_number_total 10597
_reflns_threshold_expression >2sigma(I)
_cod_data_source_file c4ra06512c2.cif
_cod_data_source_block mpardosm
_cod_depositor_comments
;
The following automatic conversions were performed:

'_symmetry_cell_setting' value 'Monoclinic' changed to 'monoclinic'
according to
/usr/data/users/saulius/crontab/automatic-downloads/rss-feeds/RSC/lib/dictionaries/cif_core.dic
dictionary named 'cif_core.dic' version 2.4.2 from 2011-04-26.

Automatic conversion script
Id: cif_fix_values 2281 2013-09-26 08:29:07Z andrius 
;
_cod_original_sg_symbol_H-M P2(1)/n
_cod_database_code 7218082

loop_
_symmetry_equiv_pos_as_xyz
'x, y, z'
'-x+1/2, y+1/2, -z+1/2'
'-x, -y, -z'
'x-1/2, -y-1/2, z-1/2'

loop_
_atom_site_label
_atom_site_type_symbol
_atom_site_fract_x
_atom_site_fract_y
_atom_site_fract_z
_atom_site_U_iso_or_equiv
_atom_site_adp_type
_atom_site_occupancy
_atom_site_symmetry_multiplicity
_atom_site_calc_flag
_atom_site_refinement_flags
_atom_site_disorder_assembly
_atom_site_disorder_group
Cu1 Cu 0.87508(3) 0.08739(2) 0.77836(2) 0.01789(13) Uani 1 1 d . . .
P1 P 0.77833(6) 0.01023(4) 0.75186(5) 0.0172(2) Uani 1 1 d . . .
P2 P 0.82338(6) 0.18531(5) 0.76940(5) 0.0199(2) Uani 1 1 d . . .
N1 N 0.98126(19) 0.05488(15) 0.74559(16) 0.0197(7) Uani 1 1 d . . .
N2 N 1.1124(2) 0.01526(17) 0.78348(19) 0.0275(8) Uani 1 1 d D . .
H2' H 1.143(3) -0.0093(19) 0.815(2) 0.041 Uiso 1 1 d D . .
N3 N 0.95457(19) 0.07749(14) 0.88586(17) 0.0185(6) Uani 1 1 d . . .
N4 N 1.1509(2) -0.0275(2) 0.5946(2) 0.0381(9) Uani 1 1 d . . .
N5 N 1.0631(2) 0.1380(2) 0.6599(2) 0.0431(10) Uani 1 1 d . . .
C1 C 1.0421(2) 0.04212(18) 0.8011(2) 0.0215(8) Uani 1 1 d . . .
C2 C 1.0911(2) -0.0064(2) 0.7050(2) 0.0262(9) Uani 1 1 d . . .
H2 H 1.0756 -0.0522 0.7050 0.031 Uiso 1 1 calc R . .
C3 C 1.0089(2) 0.0333(2) 0.6756(2) 0.0243(8) Uani 1 1 d . . .
H3 H 0.9649 0.0046 0.6475 0.029 Uiso 1 1 calc R . .
C4 C 1.0330(2) 0.05856(17) 0.8787(2) 0.0192(7) Uani 1 1 d . . .
C5 C 1.0993(2) 0.05441(19) 0.9392(2) 0.0244(8) Uani 1 1 d . . .
H5 H 1.1536 0.0409 0.9319 0.029 Uiso 1 1 calc R . .
C6 C 1.0845(3) 0.07029(19) 1.0104(2) 0.0267(9) Uani 1 1 d . . .
H6 H 1.1287 0.0682 1.0529 0.032 Uiso 1 1 calc R . .
C7 C 1.0044(3) 0.08923(18) 1.0185(2) 0.0243(8) Uani 1 1 d . . .
H7 H 0.9926 0.1000 1.0669 0.029 Uiso 1 1 calc R . .
C8 C 0.9415(2) 0.09230(17) 0.9553(2) 0.0211(8) Uani 1 1 d . . .
H8 H 0.8867 0.1055 0.9615 0.025 Uiso 1 1 calc R . .
C9 C 1.1628(3) 0.0016(2) 0.6615(2) 0.0270(9) Uani 1 1 d . . .
C10 C 1.2342(3) 0.0354(2) 0.6887(3) 0.0390(11) Uani 1 1 d . . .
H10 H 1.2402 0.0562 0.7361 0.047 Uiso 1 1 calc R . .
C11 C 1.2972(3) 0.0387(3) 0.6461(3) 0.0447(12) Uani 1 1 d . . .
H11 H 1.3472 0.0619 0.6638 0.054 Uiso 1 1 calc R . .
C12 C 1.2873(3) 0.0085(2) 0.5780(3) 0.0418(12) Uani 1 1 d . . .
H12 H 1.3302 0.0096 0.5480 0.050 Uiso 1 1 calc R . .
C13 C 1.2137(3) -0.0234(3) 0.5546(3) 0.0432(12) Uani 1 1 d . . .
H13 H 1.2064 -0.0440 0.5070 0.052 Uiso 1 1 calc R . .
C14 C 1.0206(2) 0.0890(2) 0.6262(2) 0.0292(9) Uani 1 1 d . . .
C15 C 0.9869(3) 0.0872(2) 0.5500(2) 0.0352(10) Uani 1 1 d . . .
H15 H 0.9573 0.0508 0.5287 0.042 Uiso 1 1 calc R . .
C16 C 0.9963(3) 0.1380(3) 0.5058(3) 0.0460(13) Uani 1 1 d . . .
H16 H 0.9730 0.1378 0.4535 0.055 Uiso 1 1 calc R . .
C17 C 1.0396(3) 0.1888(3) 0.5378(3) 0.0539(15) Uani 1 1 d . . .
H17 H 1.0476 0.2248 0.5083 0.065 Uiso 1 1 calc R . .
C18 C 1.0727(4) 0.1874(3) 0.6159(3) 0.0582(16) Uani 1 1 d . . .
H18 H 1.1031 0.2232 0.6381 0.070 Uiso 1 1 calc R . .
C19 C 0.8240(2) -0.05962(18) 0.7142(2) 0.0191(7) Uani 1 1 d . . .
C20 C 0.8914(2) -0.08879(18) 0.7617(2) 0.0245(8) Uani 1 1 d . . .
H20 H 0.9094 -0.0732 0.8115 0.029 Uiso 1 1 calc R . .
C21 C 0.9318(3) -0.1403(2) 0.7364(2) 0.0303(9) Uani 1 1 d . . .
H21 H 0.9769 -0.1602 0.7692 0.036 Uiso 1 1 calc R . .
C22 C 0.9070(3) -0.16279(19) 0.6643(3) 0.0311(9) Uani 1 1 d . . .
H22 H 0.9344 -0.1985 0.6474 0.037 Uiso 1 1 calc R . .
C23 C 0.8418(3) -0.1331(2) 0.6160(2) 0.0341(10) Uani 1 1 d . . .
H23 H 0.8255 -0.1479 0.5658 0.041 Uiso 1 1 calc R . .
C24 C 0.8005(3) -0.08165(19) 0.6412(2) 0.0259(9) Uani 1 1 d . . .
H24 H 0.7559 -0.0615 0.6080 0.031 Uiso 1 1 calc R . .
C25 C 0.7357(2) -0.02094(18) 0.8322(2) 0.0206(8) Uani 1 1 d . . .
C26 C 0.7078(2) -0.08266(19) 0.8359(2) 0.0257(8) Uani 1 1 d . . .
H26 H 0.7103 -0.1110 0.7954 0.031 Uiso 1 1 calc R . .
C27 C 0.6764(3) -0.1031(2) 0.8987(2) 0.0315(10) Uani 1 1 d . . .
H27 H 0.6571 -0.1454 0.9011 0.038 Uiso 1 1 calc R . .
C28 C 0.6729(3) -0.0620(2) 0.9580(2) 0.0325(10) Uani 1 1 d . . .
H28 H 0.6520 -0.0764 1.0013 0.039 Uiso 1 1 calc R . .
C29 C 0.7000(2) 0.0001(2) 0.9546(2) 0.0287(9) Uani 1 1 d . . .
H29 H 0.6970 0.0284 0.9951 0.034 Uiso 1 1 calc R . .
C30 C 0.7314(2) 0.02044(19) 0.8916(2) 0.0231(8) Uani 1 1 d . . .
H30 H 0.7502 0.0629 0.8890 0.028 Uiso 1 1 calc R . .
C31 C 0.6855(2) 0.02898(17) 0.6814(2) 0.0198(8) Uani 1 1 d . . .
C32 C 0.6041(2) 0.01192(19) 0.6887(2) 0.0260(8) Uani 1 1 d . . .
H32 H 0.5948 -0.0128 0.7306 0.031 Uiso 1 1 calc R . .
C33 C 0.5359(3) 0.0311(2) 0.6344(3) 0.0340(10) Uani 1 1 d . . .
H33 H 0.4803 0.0184 0.6388 0.041 Uiso 1 1 calc R . .
C34 C 0.5486(3) 0.0681(2) 0.5745(2) 0.0353(10) Uani 1 1 d . . .
H34 H 0.5017 0.0814 0.5382 0.042 Uiso 1 1 calc R . .
C35 C 0.6290(3) 0.0860(2) 0.5670(2) 0.0310(9) Uani 1 1 d . . .
H35 H 0.6377 0.1117 0.5256 0.037 Uiso 1 1 calc R . .
C36 C 0.6976(3) 0.06639(19) 0.6205(2) 0.0246(8) Uani 1 1 d . . .
H36 H 0.7531 0.0786 0.6153 0.030 Uiso 1 1 calc R . .
C37 C 0.7345(2) 0.18619(18) 0.8205(2) 0.0227(8) Uani 1 1 d . . .
C38 C 0.7476(3) 0.19988(18) 0.8977(2) 0.0256(8) Uani 1 1 d . . .
H38 H 0.8003 0.2166 0.9217 0.031 Uiso 1 1 calc R . .
C39 C 0.6840(3) 0.1891(2) 0.9396(2) 0.0315(10) Uani 1 1 d . . .
H39 H 0.6933 0.1985 0.9920 0.038 Uiso 1 1 calc R . .
C40 C 0.6073(3) 0.1648(2) 0.9049(2) 0.0324(10) Uani 1 1 d . . .
H40 H 0.5640 0.1572 0.9336 0.039 Uiso 1 1 calc R . .
C41 C 0.5935(3) 0.15134(19) 0.8281(2) 0.0294(9) Uani 1 1 d . . .
H41 H 0.5406 0.1348 0.8043 0.035 Uiso 1 1 calc R . .
C42 C 0.6567(2) 0.16203(18) 0.7863(2) 0.0240(8) Uani 1 1 d . . .
H42 H 0.6469 0.1528 0.7338 0.029 Uiso 1 1 calc R . .
C43 C 0.8938(2) 0.24892(19) 0.8119(2) 0.0245(8) Uani 1 1 d . . .
C44 C 0.9801(3) 0.2386(2) 0.8207(2) 0.0303(9) Uani 1 1 d . . .
H44 H 1.0009 0.1990 0.8068 0.036 Uiso 1 1 calc R . .
C45 C 1.0359(3) 0.2860(2) 0.8498(3) 0.0385(11) Uani 1 1 d . . .
H45 H 1.0950 0.2792 0.8550 0.046 Uiso 1 1 calc R . .
C46 C 1.0055(3) 0.3431(2) 0.8711(3) 0.0412(11) Uani 1 1 d . . .
H46 H 1.0438 0.3755 0.8914 0.049 Uiso 1 1 calc R . .
C47 C 0.9193(3) 0.3535(2) 0.8630(3) 0.0362(10) Uani 1 1 d . . .
H47 H 0.8985 0.3927 0.8779 0.043 Uiso 1 1 calc R . .
C48 C 0.8635(3) 0.30609(19) 0.8329(2) 0.0296(9) Uani 1 1 d . . .
H48 H 0.8044 0.3131 0.8268 0.035 Uiso 1 1 calc R . .
C49 C 0.7820(2) 0.21600(18) 0.6749(2) 0.0235(8) Uani 1 1 d . . .
C50 C 0.7101(3) 0.25352(19) 0.6585(2) 0.0294(9) Uani 1 1 d . . .
H50 H 0.6806 0.2660 0.6974 0.035 Uiso 1 1 calc R . .
C51 C 0.6819(3) 0.2726(2) 0.5841(3) 0.0375(11) Uani 1 1 d . . .
H51 H 0.6323 0.2976 0.5723 0.045 Uiso 1 1 calc R . .
C52 C 0.7254(3) 0.2555(2) 0.5273(3) 0.0396(11) Uani 1 1 d . . .
H52 H 0.7054 0.2686 0.4768 0.048 Uiso 1 1 calc R . .
C53 C 0.7970(3) 0.2196(2) 0.5437(2) 0.0386(11) Uani 1 1 d . . .
H53 H 0.8273 0.2084 0.5047 0.046 Uiso 1 1 calc R . .
C54 C 0.8257(3) 0.1995(2) 0.6177(2) 0.0304(9) Uani 1 1 d . . .
H54 H 0.8752 0.1744 0.6289 0.036 Uiso 1 1 calc R . .
N31 N 0.3047(2) 0.37657(19) 0.6349(2) 0.0341(9) Uani 1 1 d . . .
O31 O 0.2586(2) 0.32818(16) 0.63253(19) 0.0427(8) Uani 1 1 d . . .
O32 O 0.3827(2) 0.3712(2) 0.6482(3) 0.0682(12) Uani 1 1 d . . .
O33 O 0.27332(19) 0.43073(16) 0.62792(19) 0.0416(8) Uani 1 1 d . . .
C61 C 0.39384(10) 0.23094(11) 0.59089(8) 0.0385(11) Uani 1 1 d D . .
H61 H 0.3653 0.2714 0.6005 0.046 Uiso 1 1 calc R . .
Cl1 Cl 0.45406(9) 0.20333(6) 0.67579(6) 0.0494(3) Uani 1 1 d D . .
Cl2 Cl 0.45998(8) 0.24409(6) 0.52419(7) 0.0483(3) Uani 1 1 d D . .
Cl3 Cl 0.31745(11) 0.17480(9) 0.55281(11) 0.0873(6) Uani 1 1 d D . .
C62 C 0.30856(11) 0.25845(8) 0.79627(15) 0.0511(13) Uani 1 1 d D . .
H62 H 0.3277 0.2664 0.7471 0.061 Uiso 1 1 calc R . .
Cl4 Cl 0.39346(9) 0.22697(9) 0.86052(8) 0.0691(5) Uani 1 1 d D . .
Cl5 Cl 0.27636(11) 0.33064(7) 0.83076(8) 0.0632(4) Uani 1 1 d D . .
Cl6 Cl 0.22439(10) 0.20423(8) 0.78117(10) 0.0703(4) Uani 1 1 d D . .
C63A C 0.0901(3) 0.44137(14) 0.64994(15) 0.053(3) Uani 0.608(5) 1 d PD A 1
H63A H 0.1527 0.4359 0.6582 0.064 Uiso 0.608(5) 1 calc PR A 1
Cl7A Cl 0.04554(19) 0.4078(3) 0.56257(17) 0.0958(18) Uani 0.608(5) 1 d PD A 1
Cl8A Cl 0.0659(3) 0.52259(17) 0.64795(19) 0.1041(15) Uani 0.608(5) 1 d PD A 1
Cl9A Cl 0.04980(17) 0.4040(2) 0.72355(15) 0.0643(9) Uani 0.608(5) 1 d PD A 1
C63B C 0.0895(5) 0.4098(2) 0.6370(3) 0.056(5) Uani 0.392(5) 1 d PD A 2
H63B H 0.1493 0.4016 0.6315 0.067 Uiso 0.392(5) 1 calc PR A 2
Cl7B Cl 0.0301(3) 0.3394(3) 0.6263(6) 0.151(4) Uani 0.392(5) 1 d PD A 2
Cl8B Cl 0.0411(3) 0.4635(5) 0.5681(4) 0.110(3) Uani 0.392(5) 1 d PD A 2
Cl9B Cl 0.0841(6) 0.4407(4) 0.7269(3) 0.113(3) Uani 0.392(5) 1 d PD A 2

loop_
_atom_site_aniso_label
_atom_site_aniso_U_11
_atom_site_aniso_U_22
_atom_site_aniso_U_33
_atom_site_aniso_U_23
_atom_site_aniso_U_13
_atom_site_aniso_U_12
Cu1 0.0170(2) 0.0230(2) 0.0130(2) 0.00026(17) 0.00073(17) 0.00147(17)
P1 0.0166(4) 0.0223(5) 0.0123(4) -0.0002(4) 0.0013(3) 0.0017(4)
P2 0.0201(5) 0.0219(5) 0.0168(5) 0.0018(4) 0.0003(4) 0.0017(4)
N1 0.0190(15) 0.0292(17) 0.0115(15) -0.0018(13) 0.0046(12) 0.0010(13)
N2 0.0220(17) 0.040(2) 0.0203(17) -0.0030(15) 0.0039(14) 0.0048(15)
N3 0.0179(15) 0.0206(15) 0.0160(16) -0.0006(12) 0.0004(12) 0.0018(12)
N4 0.035(2) 0.053(2) 0.029(2) -0.0109(18) 0.0140(16) -0.0105(18)
N5 0.038(2) 0.058(3) 0.030(2) 0.0167(19) -0.0054(17) -0.017(2)
C1 0.0178(18) 0.025(2) 0.021(2) -0.0005(16) 0.0033(15) -0.0006(15)
C2 0.023(2) 0.036(2) 0.021(2) -0.0033(17) 0.0079(16) -0.0022(17)
C3 0.0195(19) 0.039(2) 0.0156(18) -0.0074(16) 0.0056(15) -0.0030(17)
C4 0.0178(18) 0.0232(19) 0.0166(18) 0.0012(15) 0.0030(14) 0.0007(15)
C5 0.0181(19) 0.033(2) 0.021(2) 0.0020(17) 0.0009(15) 0.0036(16)
C6 0.026(2) 0.031(2) 0.019(2) -0.0010(16) -0.0055(16) 0.0021(17)
C7 0.031(2) 0.027(2) 0.0135(18) -0.0022(15) 0.0010(16) 0.0037(17)
C8 0.0222(19) 0.0237(19) 0.0176(19) -0.0006(15) 0.0036(15) 0.0040(15)
C9 0.026(2) 0.032(2) 0.024(2) -0.0032(17) 0.0093(17) 0.0027(17)
C10 0.031(2) 0.052(3) 0.038(3) -0.014(2) 0.014(2) -0.007(2)
C11 0.029(2) 0.058(3) 0.050(3) -0.015(3) 0.018(2) -0.012(2)
C12 0.030(2) 0.056(3) 0.045(3) -0.001(2) 0.023(2) 0.000(2)
C13 0.042(3) 0.062(3) 0.030(2) -0.014(2) 0.018(2) -0.005(2)
C14 0.0164(18) 0.051(3) 0.021(2) 0.0003(19) 0.0043(15) -0.0007(18)
C15 0.029(2) 0.060(3) 0.017(2) 0.001(2) 0.0056(17) 0.010(2)
C16 0.036(3) 0.076(4) 0.027(2) 0.008(2) 0.007(2) 0.010(3)
C17 0.044(3) 0.076(4) 0.043(3) 0.037(3) 0.012(2) 0.002(3)
C18 0.048(3) 0.065(4) 0.055(3) 0.023(3) -0.010(3) -0.024(3)
C19 0.0169(17) 0.0227(19) 0.0182(18) -0.0008(15) 0.0042(14) -0.0012(15)
C20 0.025(2) 0.027(2) 0.021(2) 0.0017(16) 0.0025(16) 0.0025(16)
C21 0.027(2) 0.031(2) 0.033(2) 0.0067(18) 0.0056(18) 0.0047(18)
C22 0.032(2) 0.023(2) 0.040(3) -0.0071(18) 0.0124(19) 0.0026(17)
C23 0.035(2) 0.039(2) 0.028(2) -0.0127(19) 0.0035(18) 0.000(2)
C24 0.025(2) 0.032(2) 0.020(2) -0.0033(16) 0.0000(16) 0.0016(17)
C25 0.0145(17) 0.030(2) 0.0163(18) 0.0043(15) 0.0006(14) 0.0036(15)
C26 0.0213(19) 0.030(2) 0.026(2) -0.0005(17) 0.0046(16) 0.0001(16)
C27 0.025(2) 0.034(2) 0.036(2) 0.0102(19) 0.0085(18) 0.0029(18)
C28 0.023(2) 0.053(3) 0.024(2) 0.011(2) 0.0094(17) 0.0055(19)
C29 0.023(2) 0.045(3) 0.018(2) -0.0004(18) 0.0039(16) 0.0085(18)
C30 0.0178(18) 0.031(2) 0.0197(19) 0.0003(16) 0.0005(15) 0.0056(16)
C31 0.0200(18) 0.0227(19) 0.0149(18) -0.0054(15) -0.0017(14) 0.0045(15)
C32 0.024(2) 0.028(2) 0.025(2) -0.0005(17) 0.0010(16) 0.0041(16)
C33 0.021(2) 0.037(2) 0.041(3) -0.002(2) -0.0025(18) 0.0044(18)
C34 0.034(2) 0.038(2) 0.027(2) -0.0035(19) -0.0132(18) 0.015(2)
C35 0.039(2) 0.032(2) 0.019(2) -0.0001(17) -0.0015(18) 0.0060(19)
C36 0.025(2) 0.028(2) 0.0194(19) -0.0026(16) 0.0018(16) 0.0022(16)
C37 0.026(2) 0.0215(19) 0.0208(19) 0.0034(15) 0.0053(16) 0.0032(16)
C38 0.031(2) 0.023(2) 0.022(2) 0.0024(16) 0.0016(16) 0.0050(17)
C39 0.044(3) 0.031(2) 0.020(2) 0.0030(17) 0.0085(18) 0.0103(19)
C40 0.035(2) 0.034(2) 0.032(2) 0.0074(19) 0.0163(19) 0.0109(19)
C41 0.026(2) 0.028(2) 0.034(2) 0.0041(18) 0.0043(17) 0.0033(17)
C42 0.027(2) 0.024(2) 0.021(2) 0.0033(16) 0.0038(16) 0.0053(16)
C43 0.029(2) 0.026(2) 0.0170(19) 0.0028(16) -0.0016(16) -0.0027(16)
C44 0.031(2) 0.031(2) 0.028(2) 0.0025(18) 0.0036(18) -0.0024(18)
C45 0.026(2) 0.050(3) 0.038(3) 0.005(2) -0.0021(19) -0.008(2)
C46 0.046(3) 0.040(3) 0.033(3) 0.003(2) -0.006(2) -0.017(2)
C47 0.049(3) 0.026(2) 0.030(2) 0.0015(18) -0.002(2) -0.005(2)
C48 0.034(2) 0.026(2) 0.026(2) 0.0044(17) -0.0020(17) -0.0009(18)
C49 0.024(2) 0.025(2) 0.0197(19) 0.0040(16) -0.0019(15) -0.0035(16)
C50 0.027(2) 0.028(2) 0.030(2) 0.0094(18) -0.0017(17) -0.0015(17)
C51 0.030(2) 0.032(2) 0.044(3) 0.015(2) -0.012(2) -0.0035(19)
C52 0.050(3) 0.043(3) 0.021(2) 0.010(2) -0.007(2) -0.008(2)
C53 0.052(3) 0.042(3) 0.022(2) 0.0021(19) 0.006(2) -0.005(2)
C54 0.033(2) 0.034(2) 0.023(2) 0.0020(18) 0.0017(17) 0.0025(18)
N31 0.0256(19) 0.051(2) 0.0237(19) -0.0112(17) -0.0017(14) 0.0045(18)
O31 0.0404(18) 0.0449(19) 0.042(2) -0.0038(15) 0.0062(15) -0.0112(16)
O32 0.0241(18) 0.070(3) 0.109(4) -0.024(3) 0.008(2) 0.0048(18)
O33 0.0291(16) 0.048(2) 0.0430(19) 0.0082(16) -0.0058(14) -0.0024(15)
C61 0.037(2) 0.046(3) 0.029(2) 0.006(2) -0.0039(19) 0.002(2)
Cl1 0.0599(8) 0.0594(8) 0.0245(6) 0.0023(5) -0.0046(5) 0.0136(6)
Cl2 0.0503(7) 0.0580(8) 0.0352(6) 0.0060(6) 0.0030(5) -0.0016(6)
Cl3 0.0641(10) 0.1005(13) 0.0843(12) 0.0320(10) -0.0234(9) -0.0470(10)
C62 0.045(3) 0.068(4) 0.039(3) -0.008(3) 0.004(2) -0.004(3)
Cl4 0.0481(8) 0.1094(13) 0.0460(8) -0.0075(8) -0.0022(6) 0.0133(8)
Cl5 0.0821(11) 0.0574(9) 0.0507(8) -0.0103(7) 0.0133(7) -0.0069(7)
Cl6 0.0608(9) 0.0635(9) 0.0790(11) -0.0163(8) -0.0092(8) -0.0084(7)
C63A 0.037(5) 0.097(9) 0.027(4) -0.006(5) 0.013(4) 0.024(5)
Cl7A 0.0452(15) 0.204(5) 0.0386(15) -0.041(2) 0.0093(11) 0.006(2)
Cl8A 0.136(3) 0.109(3) 0.067(2) 0.0232(18) 0.0161(19) 0.067(2)
Cl9A 0.0500(15) 0.104(3) 0.0430(14) 0.0087(15) 0.0191(11) 0.0055(14)
C63B 0.040(8) 0.076(12) 0.054(10) -0.023(8) 0.014(7) -0.007(8)
Cl7B 0.041(2) 0.076(4) 0.317(12) -0.076(5) -0.023(4) 0.013(2)
Cl8B 0.037(2) 0.194(8) 0.103(5) 0.073(5) 0.020(2) 0.006(4)
Cl9B 0.187(8) 0.108(5) 0.057(3) -0.017(3) 0.056(4) -0.007(5)

loop_
_atom_type_symbol
_atom_type_description
_atom_type_scat_dispersion_real
_atom_type_scat_dispersion_imag
_atom_type_scat_source
C C 0.0033 0.0016 'International Tables Vol C Tables 4.2.6.8 and 6.1.1.4'
H H 0.0000 0.0000 'International Tables Vol C Tables 4.2.6.8 and 6.1.1.4'
N N 0.0061 0.0033 'International Tables Vol C Tables 4.2.6.8 and 6.1.1.4'
O O 0.0106 0.0060 'International Tables Vol C Tables 4.2.6.8 and 6.1.1.4'
P P 0.1023 0.0942 'International Tables Vol C Tables 4.2.6.8 and 6.1.1.4'
Cl Cl 0.1484 0.1585 'International Tables Vol C Tables 4.2.6.8 and 6.1.1.4'
Cu Cu 0.3201 1.2651 'International Tables Vol C Tables 4.2.6.8 and 6.1.1.4'

loop_
_geom_angle_atom_site_label_1
_geom_angle_atom_site_label_2
_geom_angle_atom_site_label_3
_geom_angle
N1 Cu1 N3 80.05(12)
N1 Cu1 P2 128.24(10)
N3 Cu1 P2 108.30(9)
N1 Cu1 P1 106.32(9)
N3 Cu1 P1 113.87(9)
P2 Cu1 P1 115.02(4)
C31 P1 C25 104.64(17)
C31 P1 C19 104.54(17)
C25 P1 C19 103.42(17)
C31 P1 Cu1 116.25(13)
C25 P1 Cu1 115.82(13)
C19 P1 Cu1 110.82(12)
C37 P2 C49 105.85(18)
C37 P2 C43 105.26(18)
C49 P2 C43 102.99(17)
C37 P2 Cu1 106.74(13)
C49 P2 Cu1 117.83(13)
C43 P2 Cu1 117.05(13)
C1 N1 C3 107.0(3)
C1 N1 Cu1 114.1(2)
C3 N1 Cu1 138.4(2)
C1 N2 C2 106.9(3)
C8 N3 C4 117.3(3)
C8 N3 Cu1 130.9(2)
C4 N3 Cu1 111.4(2)
C9 N4 C13 116.8(4)
C14 N5 C18 116.3(4)
N1 C1 N2 117.2(3)
N1 C1 C4 119.6(3)
N2 C1 C4 123.2(3)
N2 C2 C9 113.0(3)
N2 C2 C3 101.5(3)
C9 C2 C3 116.0(3)
N1 C3 C14 110.3(3)
N1 C3 C2 103.8(3)
C14 C3 C2 115.4(3)
N3 C4 C5 123.2(3)
N3 C4 C1 114.2(3)
C5 C4 C1 122.6(3)
C6 C5 C4 118.6(4)
C5 C6 C7 118.8(4)
C6 C7 C8 119.2(4)
N3 C8 C7 122.9(3)
N4 C9 C10 122.7(4)
N4 C9 C2 114.4(4)
C10 C9 C2 122.9(4)
C9 C10 C11 118.8(4)
C12 C11 C10 119.6(4)
C11 C12 C13 117.9(4)
N4 C13 C12 124.1(4)
N5 C14 C15 123.8(4)
N5 C14 C3 116.6(4)
C15 C14 C3 119.6(4)
C16 C15 C14 119.5(5)
C17 C16 C15 118.6(5)
C16 C17 C18 119.0(5)
N5 C18 C17 122.9(5)
C24 C19 C20 119.1(4)
C24 C19 P1 124.2(3)
C20 C19 P1 116.6(3)
C21 C20 C19 120.2(4)
C22 C21 C20 120.4(4)
C21 C22 C23 119.8(4)
C24 C23 C22 120.2(4)
C19 C24 C23 120.3(4)
C26 C25 C30 119.7(4)
C26 C25 P1 123.2(3)
C30 C25 P1 117.1(3)
C27 C26 C25 120.0(4)
C26 C27 C28 120.2(4)
C27 C28 C29 120.3(4)
C30 C29 C28 119.4(4)
C29 C30 C25 120.4(4)
C32 C31 C36 119.1(3)
C32 C31 P1 123.3(3)
C36 C31 P1 117.4(3)
C31 C32 C33 119.9(4)
C34 C33 C32 120.5(4)
C35 C34 C33 120.2(4)
C34 C35 C36 119.7(4)
C31 C36 C35 120.6(4)
C42 C37 C38 119.0(4)
C42 C37 P2 119.7(3)
C38 C37 P2 120.3(3)
C39 C38 C37 120.4(4)
C40 C39 C38 120.0(4)
C39 C40 C41 120.0(4)
C42 C41 C40 120.1(4)
C41 C42 C37 120.5(4)
C48 C43 C44 120.1(4)
C48 C43 P2 122.2(3)
C44 C43 P2 117.7(3)
C43 C44 C45 119.9(4)
C46 C45 C44 119.9(4)
C45 C46 C47 120.3(4)
C46 C47 C48 119.6(4)
C43 C48 C47 120.1(4)
C54 C49 C50 119.7(4)
C54 C49 P2 116.7(3)
C50 C49 P2 123.5(3)
C49 C50 C51 119.2(4)
C52 C51 C50 120.7(4)
C53 C52 C51 120.1(4)
C52 C53 C54 120.0(4)
C49 C54 C53 120.3(4)
O32 N31 O33 118.8(4)
O32 N31 O31 120.1(4)
O33 N31 O31 121.0(3)

loop_
_geom_bond_atom_site_label_1
_geom_bond_atom_site_label_2
_geom_bond_distance
Cu1 N1 2.023(3)
Cu1 N3 2.135(3)
Cu1 P2 2.2264(11)
Cu1 P1 2.2482(10)
P1 C31 1.827(4)
P1 C25 1.828(4)
P1 C19 1.831(4)
P2 C37 1.831(4)
P2 C49 1.834(4)
P2 C43 1.837(4)
N1 C1 1.300(5)
N1 C3 1.478(5)
N2 C1 1.352(5)
N2 C2 1.466(5)
N3 C8 1.340(5)
N3 C4 1.351(5)
N4 C9 1.335(5)
N4 C13 1.342(6)
N5 C14 1.328(6)
N5 C18 1.336(6)
C1 C4 1.471(5)
C2 C9 1.512(5)
C2 C3 1.578(6)
C3 C14 1.507(6)
C4 C5 1.388(5)
C5 C6 1.383(6)
C6 C7 1.382(6)
C7 C8 1.386(5)
C9 C10 1.370(6)
C10 C11 1.374(6)
C11 C12 1.365(7)
C12 C13 1.364(7)
C14 C15 1.386(6)
C15 C16 1.360(7)
C16 C17 1.353(8)
C17 C18 1.414(8)
C19 C24 1.383(5)
C19 C20 1.401(5)
C20 C21 1.385(6)
C21 C22 1.375(6)
C22 C23 1.390(6)
C23 C24 1.390(6)
C25 C26 1.385(6)
C25 C30 1.392(5)
C26 C27 1.385(6)
C27 C28 1.385(6)
C28 C29 1.387(7)
C29 C30 1.388(6)
C31 C32 1.387(6)
C31 C36 1.392(6)
C32 C33 1.397(6)
C33 C34 1.375(7)
C34 C35 1.378(7)
C35 C36 1.396(6)
C37 C42 1.393(6)
C37 C38 1.397(5)
C38 C39 1.391(6)
C39 C40 1.382(7)
C40 C41 1.390(6)
C41 C42 1.385(6)
C43 C48 1.381(6)
C43 C44 1.387(6)
C44 C45 1.386(6)
C45 C46 1.383(7)
C46 C47 1.387(7)
C47 C48 1.391(6)
C49 C54 1.388(6)
C49 C50 1.392(6)
C50 C51 1.395(6)
C51 C52 1.383(7)
C52 C53 1.369(7)
C53 C54 1.397(6)
N31 O32 1.241(5)
N31 O33 1.249(5)
N31 O31 1.261(5)

loop_
_geom_torsion_atom_site_label_1
_geom_torsion_atom_site_label_2
_geom_torsion_atom_site_label_3
_geom_torsion_atom_site_label_4
_geom_torsion
N1 Cu1 P1 C31 -116.03(16)
N3 Cu1 P1 C31 157.83(16)
P2 Cu1 P1 C31 32.00(14)
N1 Cu1 P1 C25 120.50(16)
N3 Cu1 P1 C25 34.36(16)
P2 Cu1 P1 C25 -91.48(14)
N1 Cu1 P1 C19 3.12(16)
N3 Cu1 P1 C19 -83.02(16)
P2 Cu1 P1 C19 151.15(13)
N1 Cu1 P2 C37 -172.35(17)
N3 Cu1 P2 C37 -80.69(16)
P1 Cu1 P2 C37 47.97(14)
N1 Cu1 P2 C49 68.88(18)
N3 Cu1 P2 C49 160.54(16)
P1 Cu1 P2 C49 -70.80(15)
N1 Cu1 P2 C43 -54.82(18)
N3 Cu1 P2 C43 36.84(17)
P1 Cu1 P2 C43 165.50(14)
N3 Cu1 N1 C1 2.2(3)
P2 Cu1 N1 C1 107.7(3)
P1 Cu1 N1 C1 -110.0(3)
N3 Cu1 N1 C3 172.5(4)
P2 Cu1 N1 C3 -81.9(4)
P1 Cu1 N1 C3 60.4(4)
N1 Cu1 N3 C8 175.9(3)
P2 Cu1 N3 C8 48.7(3)
P1 Cu1 N3 C8 -80.6(3)
N1 Cu1 N3 C4 2.9(2)
P2 Cu1 N3 C4 -124.2(2)
P1 Cu1 N3 C4 106.5(2)
C3 N1 C1 N2 1.3(5)
Cu1 N1 C1 N2 174.7(3)
C3 N1 C1 C4 179.8(3)
Cu1 N1 C1 C4 -6.9(4)
C2 N2 C1 N1 -13.8(5)
C2 N2 C1 C4 167.8(3)
C1 N2 C2 C9 143.3(4)
C1 N2 C2 C3 18.4(4)
C1 N1 C3 C14 -113.6(4)
Cu1 N1 C3 C14 75.6(5)
C1 N1 C3 C2 10.6(4)
Cu1 N1 C3 C2 -160.2(3)
N2 C2 C3 N1 -17.4(4)
C9 C2 C3 N1 -140.3(3)
N2 C2 C3 C14 103.4(4)
C9 C2 C3 C14 -19.5(5)
C8 N3 C4 C5 -0.5(5)
Cu1 N3 C4 C5 173.5(3)
C8 N3 C4 C1 179.0(3)
Cu1 N3 C4 C1 -6.9(4)
N1 C1 C4 N3 9.6(5)
N2 C1 C4 N3 -172.1(4)
N1 C1 C4 C5 -170.9(4)
N2 C1 C4 C5 7.5(6)
N3 C4 C5 C6 0.1(6)
C1 C4 C5 C6 -179.4(4)
C4 C5 C6 C7 0.4(6)
C5 C6 C7 C8 -0.6(6)
C4 N3 C8 C7 0.4(5)
Cu1 N3 C8 C7 -172.3(3)
C6 C7 C8 N3 0.2(6)
C13 N4 C9 C10 1.3(7)
C13 N4 C9 C2 -178.2(4)
N2 C2 C9 N4 168.9(4)
C3 C2 C9 N4 -74.5(5)
N2 C2 C9 C10 -10.6(6)
C3 C2 C9 C10 105.9(5)
N4 C9 C10 C11 -1.2(8)
C2 C9 C10 C11 178.3(5)
C9 C10 C11 C12 0.0(8)
C10 C11 C12 C13 0.9(8)
C9 N4 C13 C12 -0.3(8)
C11 C12 C13 N4 -0.8(8)
C18 N5 C14 C15 -0.1(7)
C18 N5 C14 C3 -179.5(4)
N1 C3 C14 N5 46.4(5)
C2 C3 C14 N5 -70.8(5)
N1 C3 C14 C15 -133.0(4)
C2 C3 C14 C15 109.8(4)
N5 C14 C15 C16 -0.4(7)
C3 C14 C15 C16 178.9(4)
C14 C15 C16 C17 0.7(7)
C15 C16 C17 C18 -0.5(8)
C14 N5 C18 C17 0.4(8)
C16 C17 C18 N5 -0.1(9)
C31 P1 C19 C24 12.3(4)
C25 P1 C19 C24 121.6(3)
Cu1 P1 C19 C24 -113.7(3)
C31 P1 C19 C20 -172.8(3)
C25 P1 C19 C20 -63.5(3)
Cu1 P1 C19 C20 61.2(3)
C24 C19 C20 C21 -2.2(6)
P1 C19 C20 C21 -177.3(3)
C19 C20 C21 C22 0.9(6)
C20 C21 C22 C23 0.9(6)
C21 C22 C23 C24 -1.4(7)
C20 C19 C24 C23 1.7(6)
P1 C19 C24 C23 176.4(3)
C22 C23 C24 C19 0.1(6)
C31 P1 C25 C26 80.6(3)
C19 P1 C25 C26 -28.6(4)
Cu1 P1 C25 C26 -150.1(3)
C31 P1 C25 C30 -99.2(3)
C19 P1 C25 C30 151.6(3)
Cu1 P1 C25 C30 30.2(3)
C30 C25 C26 C27 -0.3(6)
P1 C25 C26 C27 179.9(3)
C25 C26 C27 C28 -0.2(6)
C26 C27 C28 C29 0.8(6)
C27 C28 C29 C30 -0.7(6)
C28 C29 C30 C25 0.2(6)
C26 C25 C30 C29 0.4(6)
P1 C25 C30 C29 -179.8(3)
C25 P1 C31 C32 -8.8(4)
C19 P1 C31 C32 99.6(3)
Cu1 P1 C31 C32 -137.9(3)
C25 P1 C31 C36 166.2(3)
C19 P1 C31 C36 -85.4(3)
Cu1 P1 C31 C36 37.1(3)
C36 C31 C32 C33 1.5(6)
P1 C31 C32 C33 176.4(3)
C31 C32 C33 C34 -1.6(6)
C32 C33 C34 C35 0.9(7)
C33 C34 C35 C36 0.0(6)
C32 C31 C36 C35 -0.6(6)
P1 C31 C36 C35 -175.9(3)
C34 C35 C36 C31 -0.1(6)
C49 P2 C37 C42 47.1(3)
C43 P2 C37 C42 155.7(3)
Cu1 P2 C37 C42 -79.2(3)
C49 P2 C37 C38 -144.7(3)
C43 P2 C37 C38 -36.1(4)
Cu1 P2 C37 C38 89.0(3)
C42 C37 C38 C39 0.4(6)
P2 C37 C38 C39 -167.9(3)
C37 C38 C39 C40 0.0(6)
C38 C39 C40 C41 -0.4(6)
C39 C40 C41 C42 0.4(6)
C40 C41 C42 C37 0.1(6)
C38 C37 C42 C41 -0.4(6)
P2 C37 C42 C41 167.9(3)
C37 P2 C43 C48 -39.4(4)
C49 P2 C43 C48 71.3(4)
Cu1 P2 C43 C48 -157.7(3)
C37 P2 C43 C44 142.3(3)
C49 P2 C43 C44 -107.0(3)
Cu1 P2 C43 C44 24.0(4)
C48 C43 C44 C45 -0.8(6)
P2 C43 C44 C45 177.5(3)
C43 C44 C45 C46 1.1(7)
C44 C45 C46 C47 -0.5(7)
C45 C46 C47 C48 -0.3(7)
C44 C43 C48 C47 0.0(6)
P2 C43 C48 C47 -178.3(3)
C46 C47 C48 C43 0.6(6)
C37 P2 C49 C54 -157.4(3)
C43 P2 C49 C54 92.4(3)
Cu1 P2 C49 C54 -38.1(4)
C37 P2 C49 C50 21.9(4)
C43 P2 C49 C50 -88.4(4)
Cu1 P2 C49 C50 141.1(3)
C54 C49 C50 C51 1.6(6)
P2 C49 C50 C51 -177.6(3)
C49 C50 C51 C52 -1.0(6)
C50 C51 C52 C53 -0.2(7)
C51 C52 C53 C54 0.9(7)
C50 C49 C54 C53 -0.9(6)
P2 C49 C54 C53 178.4(3)
C52 C53 C54 C49 -0.3(7)
